data_1530976
loop_
_publ_author_name
'Watanabe, M.'
'Ohachi, T.'
'Fujiki, Y.'
'Yoshikado, S.'

_publ_section_title
;
 Structural Aspects of the New One-Dimensional Ionic Conductors: Ax Ga8
 Ga8+x Ti16-x O56 (A=K,Rb and Cs, x<=2)
;
_journal_name_full 'Solid State Ionics'
_journal_page_first 257
_journal_page_last 261
_journal_volume 28
_journal_year 1988
_chemical_formula_sum 'Ga17.28 O56 Rb1.26 Ti14.72'
_chemical_name_systematic 'Rb1.26 Ga17.28 Ti14.72 O56'
_space_group_IT_number 87
_symmetry_space_group_name_Hall '-I 4'
_symmetry_space_group_name_H-M 'I 4/m'
_cell_angle_alpha 90
_cell_angle_beta 90
_cell_angle_gamma 90
_cell_formula_units_Z 1
_cell_length_a 18.142
_cell_length_b 18.142
_cell_length_c 2.9967
_cell_volume 986.310
_citation_journal_id_ASTM SSIOD3
_cod_data_source_file Watanabe_SSIOD3_1988_1755.cif
_cod_data_source_block Ga17.28O56Rb1.26Ti14.72
_cod_original_cell_volume 986.3104
_cod_database_code 1530976

loop_
_symmetry_equiv_pos_as_xyz
x,y,z
-y,x,z
-x,-y,z
y,-x,z
-x,-y,-z
y,-x,-z
x,y,-z
-y,x,-z
x+1/2,y+1/2,z+1/2
-y+1/2,x+1/2,z+1/2
-x+1/2,-y+1/2,z+1/2
y+1/2,-x+1/2,z+1/2
-x+1/2,-y+1/2,-z+1/2
y+1/2,-x+1/2,-z+1/2
x+1/2,y+1/2,-z+1/2
-y+1/2,x+1/2,-z+1/2

loop_
_atom_site_label
_atom_site_type_symbol
_atom_site_fract_x
_atom_site_fract_y
_atom_site_fract_z
_atom_site_occupancy
_atom_site_U_iso_or_equiv
O4 O-2 0.1313 0.2661 0 1 0.0
Ti2 Ti+4 0.0356 0.22122 0 0.64 0.0
Ga1 Ga+3 0.16236 0.11823 0.5 1 0.0
Ga2 Ga+3 0.31091 0.2033 0 0.8 0.0
Ti1 Ti+4 0.31091 0.2033 0 0.2 0.0
O2 O-2 0.1498 0.3957 0.5 1 0.0
Ga3 Ga+3 0.0356 0.22122 0 0.36 0.0
Rb1 Rb+1 0 0 0.227 0.315 0.0
Ti3 Ti+4 0.54293 0.11912 0 1 0.0
O1 O-2 0.0197 0.411 0 1 0.0
O7 O-2 0.1687 0.0615 0 1 0.0
O6 O-2 0.067 0.1557 0.5 1 0.0
O5 O-2 0.2367 0.1891 0.5 1 0.0
O3 O-2 0.0017 0.2796 0.5 1 0.0
